data_4025034
loop_
_publ_author_name
'Ashraf Wilsily'
'Eric Fillion'

_publ_section_title
;
Asymmetric Synthesis of All-Carbon Benzylic Quaternary Stereocenters via
Conjugate Addition to Alkylidene and Indenylidene Meldrum's Acids
;
_journal_name_full 'Journal of Organic Chemistry'
_journal_page_first 8583
_journal_page_last 8594
_journal_paper_doi 10.1021/jo901559d
_journal_volume 74
_journal_year 2009
_chemical_formula_sum 'C15 H13 Cl O4'
_chemical_formula_weight 292.70
_chemical_name_systematic
; 
 ? 
;
_space_group_IT_number 2
_symmetry_cell_setting triclinic
_symmetry_space_group_name_Hall '-P 1'
_symmetry_space_group_name_H-M 'P -1'
_atom_sites_solution_hydrogens geom
_atom_sites_solution_primary direct
_atom_sites_solution_secondary difmap
_audit_creation_method SHELXL-97
_cell_angle_alpha 76.021(1)
_cell_angle_beta 74.192(1)
_cell_angle_gamma 78.317(1)
_cell_formula_units_Z 2
_cell_length_a 7.1614(3)
_cell_length_b 7.8727(3)
_cell_length_c 12.7902(5)
_cell_measurement_reflns_used 6043
_cell_measurement_temperature 180(1)
_cell_measurement_theta_max 34.97
_cell_measurement_theta_min 2.70
_cell_volume 666.03(5)
_computing_cell_refinement SAINT
_computing_data_collection SMART
_computing_data_reduction SAINT
_computing_molecular_graphics SHELXTL
_computing_publication_material SHELXTL
_computing_structure_refinement SHELXTL
_computing_structure_solution SHELXTL
_diffrn_ambient_temperature 180(1)
_diffrn_measured_fraction_theta_full 0.959
_diffrn_measured_fraction_theta_max 0.959
_diffrn_measurement_device_type 'Bruker APEX'
_diffrn_measurement_method Omega
_diffrn_radiation_monochromator graphite
_diffrn_radiation_source 'fine-focus sealed tube'
_diffrn_radiation_type MoK\a
_diffrn_radiation_wavelength 0.71073
_diffrn_reflns_av_R_equivalents 0.0135
_diffrn_reflns_av_sigmaI/netI 0.0226
_diffrn_reflns_limit_h_max 10
_diffrn_reflns_limit_h_min -10
_diffrn_reflns_limit_k_max 11
_diffrn_reflns_limit_k_min -10
_diffrn_reflns_limit_l_max 18
_diffrn_reflns_limit_l_min -18
_diffrn_reflns_number 6427
_diffrn_reflns_theta_full 30.03
_diffrn_reflns_theta_max 30.03
_diffrn_reflns_theta_min 1.69
_exptl_absorpt_coefficient_mu 0.297
_exptl_absorpt_correction_type none
_exptl_crystal_colour Colourless
_exptl_crystal_density_diffrn 1.460
_exptl_crystal_density_method 'not measured'
_exptl_crystal_description 'Prism fragment'
_exptl_crystal_F_000 304
_exptl_crystal_size_max 0.30
_exptl_crystal_size_mid 0.26
_exptl_crystal_size_min 0.20
_refine_diff_density_max 0.355
_refine_diff_density_min -0.246
_refine_diff_density_rms 0.054
_refine_ls_extinction_expression Fc^*^=kFc[1+0.001xFc^2^\l^3^/sin(2\q)]^-1/4^
_refine_ls_extinction_method none
_refine_ls_goodness_of_fit_ref 1.944
_refine_ls_hydrogen_treatment constr
_refine_ls_matrix_type full
_refine_ls_number_parameters 184
_refine_ls_number_reflns 3721
_refine_ls_number_restraints 0
_refine_ls_restrained_S_all 1.944
_refine_ls_R_factor_all 0.0399
_refine_ls_R_factor_gt 0.0375
_refine_ls_shift/su_max 0.003
_refine_ls_shift/su_mean 0.000
_refine_ls_structure_factor_coef Fsqd
_refine_ls_weighting_details 'calc w=1/[\s^2^(Fo^2^)+(0.0430P)^2^+0.0000P] where P=(Fo^2^+2Fc^2^)/3'
_refine_ls_weighting_scheme calc
_refine_ls_wR_factor_gt 0.1183
_refine_ls_wR_factor_ref 0.1198
_reflns_number_gt 3423
_reflns_number_total 3721
_reflns_threshold_expression >2sigma(I)
_cod_data_source_file jo901559d_si_011.cif
_cod_data_source_block ef1326m
_cod_depositor_comments
;
The following automatic conversions were performed:
'_symmetry_cell_setting' value 'Triclinic' changed to 'triclinic'
according to '/home/saulius/struct/CIF-dictionaries/cif_core.dic'
dictionary named 'cif_core.dic' version 2.4.1 from
2010-06-29.

'_exptl_absorpt_correction_type' value 'None' changed to
'none' according to '/home/saulius/struct/CIF-dictionaries/cif_core.dic'
dictionary named 'cif_core.dic' version 2.4.1 from 2010-06-29.

Automatic conversion script
Id: cif_fix_enum 1527 2010-12-29 10:47:43Z saulius 
;
_cod_original_sg_symbol_H-M P-1
_cod_database_code 4025034

loop_
_symmetry_equiv_pos_as_xyz
'x, y, z'
'-x, -y, -z'

loop_
_atom_site_label
_atom_site_type_symbol
_atom_site_fract_x
_atom_site_fract_y
_atom_site_fract_z
_atom_site_U_iso_or_equiv
_atom_site_adp_type
_atom_site_occupancy
_atom_site_symmetry_multiplicity
_atom_site_calc_flag
_atom_site_refinement_flags
_atom_site_disorder_assembly
_atom_site_disorder_group
O1 O 0.26645(12) 0.63396(10) 0.97247(6) 0.02760(19) Uani 1 1 d . . .
C2 C 0.30378(15) 0.80938(13) 0.91408(9) 0.0246(2) Uani 1 1 d . . .
O3 O 0.15104(11) 0.89018(10) 0.85643(6) 0.02697(18) Uani 1 1 d . . .
C4 C 0.10044(15) 0.79730(13) 0.79452(9) 0.0251(2) Uani 1 1 d . . .
C5 C 0.18109(15) 0.60659(13) 0.80841(9) 0.0243(2) Uani 1 1 d . . .
C6 C 0.22322(16) 0.52407(14) 0.91832(9) 0.0256(2) Uani 1 1 d . . .
C7 C 0.27973(18) 0.91281(15) 1.00263(9) 0.0315(2) Uani 1 1 d . . .
H7X H 0.1507 0.9044 1.0538 0.047 Uiso 1 1 calc R . .
H7Y H 0.2903 1.0371 0.9683 0.047 Uiso 1 1 calc R . .
H7Z H 0.3825 0.8643 1.0435 0.047 Uiso 1 1 calc R . .
C8 C 0.50276(16) 0.80502(16) 0.83487(10) 0.0317(2) Uani 1 1 d . . .
H8X H 0.6039 0.7481 0.8757 0.048 Uiso 1 1 calc R . .
H8Y H 0.5260 0.9262 0.7987 0.048 Uiso 1 1 calc R . .
H8Z H 0.5078 0.7379 0.7786 0.048 Uiso 1 1 calc R . .
O9 O -0.01338(12) 0.87313(11) 0.73834(7) 0.0335(2) Uani 1 1 d . . .
O10 O 0.21939(14) 0.37181(10) 0.96356(7) 0.0345(2) Uani 1 1 d . . .
C11 C 0.20904(15) 0.50727(13) 0.73010(9) 0.0239(2) Uani 1 1 d . . .
C12 C 0.25873(17) 0.30686(13) 0.75520(9) 0.0267(2) Uani 1 1 d . . .
H12X H 0.1561 0.2547 0.8168 0.032 Uiso 1 1 calc R . .
H12Y H 0.3860 0.2712 0.7766 0.032 Uiso 1 1 calc R . .
C13 C 0.26985(17) 0.24380(14) 0.64883(9) 0.0276(2) Uani 1 1 d . . .
H13X H 0.3975 0.1702 0.6257 0.033 Uiso 1 1 calc R . .
H13Y H 0.1631 0.1741 0.6596 0.033 Uiso 1 1 calc R . .
C14 C 0.24731(15) 0.41073(13) 0.56489(9) 0.0248(2) Uani 1 1 d . . .
C15 C 0.25975(15) 0.42334(15) 0.45330(9) 0.0279(2) Uani 1 1 d . . .
H15 H 0.2837 0.3202 0.4227 0.034 Uiso 1 1 calc R . .
C16 C 0.23628(16) 0.59055(16) 0.38760(9) 0.0282(2) Uani 1 1 d . . .
C17 C 0.20285(17) 0.74276(15) 0.43065(9) 0.0303(2) Uani 1 1 d . . .
H17 H 0.1896 0.8559 0.3835 0.036 Uiso 1 1 calc R . .
C18 C 0.18879(17) 0.72941(14) 0.54255(10) 0.0294(2) Uani 1 1 d . . .
H18 H 0.1657 0.8332 0.5724 0.035 Uiso 1 1 calc R . .
C19 C 0.20883(15) 0.56139(14) 0.61170(9) 0.0242(2) Uani 1 1 d . . .
Cl20 Cl 0.24576(4) 0.60992(4) 0.24858(2) 0.03588(12) Uani 1 1 d . . .

loop_
_atom_site_aniso_label
_atom_site_aniso_U_11
_atom_site_aniso_U_22
_atom_site_aniso_U_33
_atom_site_aniso_U_23
_atom_site_aniso_U_13
_atom_site_aniso_U_12
O1 0.0373(4) 0.0207(4) 0.0255(4) 0.0022(3) -0.0126(3) -0.0067(3)
C2 0.0288(5) 0.0186(5) 0.0256(5) 0.0017(4) -0.0104(4) -0.0038(4)
O3 0.0302(4) 0.0204(4) 0.0297(4) -0.0018(3) -0.0118(3) 0.0004(3)
C4 0.0254(5) 0.0218(5) 0.0259(5) 0.0008(4) -0.0077(4) -0.0029(4)
C5 0.0264(5) 0.0193(5) 0.0268(5) 0.0025(4) -0.0110(4) -0.0042(4)
C6 0.0290(5) 0.0212(5) 0.0262(5) 0.0001(4) -0.0100(4) -0.0040(4)
C7 0.0428(6) 0.0245(5) 0.0282(5) -0.0026(4) -0.0116(5) -0.0056(5)
C8 0.0286(5) 0.0327(6) 0.0328(6) -0.0038(4) -0.0067(4) -0.0061(4)
O9 0.0350(4) 0.0280(4) 0.0379(5) -0.0008(3) -0.0191(4) 0.0022(3)
O10 0.0526(5) 0.0211(4) 0.0310(4) 0.0048(3) -0.0183(4) -0.0087(3)
C11 0.0231(5) 0.0213(5) 0.0274(5) 0.0028(4) -0.0106(4) -0.0060(4)
C12 0.0320(5) 0.0194(5) 0.0297(5) 0.0018(4) -0.0138(4) -0.0049(4)
C13 0.0323(5) 0.0222(5) 0.0279(5) -0.0013(4) -0.0102(4) -0.0029(4)
C14 0.0230(5) 0.0232(5) 0.0271(5) 0.0006(4) -0.0082(4) -0.0043(4)
C15 0.0260(5) 0.0290(5) 0.0262(5) -0.0022(4) -0.0057(4) -0.0027(4)
C16 0.0235(5) 0.0352(6) 0.0233(5) 0.0012(4) -0.0066(4) -0.0051(4)
C17 0.0319(5) 0.0280(5) 0.0288(5) 0.0056(4) -0.0111(4) -0.0070(4)
C18 0.0349(6) 0.0228(5) 0.0302(5) 0.0026(4) -0.0123(4) -0.0063(4)
C19 0.0247(5) 0.0223(5) 0.0254(5) 0.0020(4) -0.0097(4) -0.0058(4)
Cl20 0.03412(18) 0.0455(2) 0.02383(17) -0.00004(12) -0.00735(12) -0.00381(13)

loop_
_atom_type_symbol
_atom_type_description
_atom_type_scat_dispersion_real
_atom_type_scat_dispersion_imag
_atom_type_scat_source
C C 0.0033 0.0016 'International Tables Vol C Tables 4.2.6.8 and 6.1.1.4'
H H 0.0000 0.0000 'International Tables Vol C Tables 4.2.6.8 and 6.1.1.4'
O O 0.0106 0.0060 'International Tables Vol C Tables 4.2.6.8 and 6.1.1.4'
Cl Cl 0.1484 0.1585 'International Tables Vol C Tables 4.2.6.8 and 6.1.1.4'

loop_
_geom_angle_atom_site_label_1
_geom_angle_atom_site_label_2
_geom_angle_atom_site_label_3
_geom_angle
_geom_angle_site_symmetry_1
_geom_angle_site_symmetry_3
_geom_angle_publ_flag
C6 O1 C2 119.28(8) . . ?
O3 C2 O1 108.91(8) . . ?
O3 C2 C7 106.23(9) . . ?
O1 C2 C7 105.45(8) . . ?
O3 C2 C8 110.96(9) . . ?
O1 C2 C8 111.37(9) . . ?
C7 C2 C8 113.60(9) . . ?
C4 O3 C2 119.04(8) . . ?
O9 C4 O3 117.91(10) . . ?
O9 C4 C5 125.76(10) . . ?
O3 C4 C5 116.20(9) . . ?
C11 C5 C4 124.38(9) . . ?
C11 C5 C6 120.53(9) . . ?
C4 C5 C6 115.03(9) . . ?
O10 C6 O1 117.85(10) . . ?
O10 C6 C5 126.26(10) . . ?
O1 C6 C5 115.88(9) . . ?
C5 C11 C19 130.44(9) . . ?
C5 C11 C12 122.20(9) . . ?
C19 C11 C12 107.30(9) . . ?
C11 C12 C13 106.66(8) . . ?
C14 C13 C12 104.29(8) . . ?
C15 C14 C19 121.64(10) . . ?
C15 C14 C13 126.32(10) . . ?
C19 C14 C13 112.03(9) . . ?
C16 C15 C14 118.16(10) . . ?
C15 C16 C17 121.73(10) . . ?
C15 C16 Cl20 119.08(9) . . ?
C17 C16 Cl20 119.18(8) . . ?
C18 C17 C16 119.87(10) . . ?
C17 C18 C19 119.69(11) . . ?
C14 C19 C18 118.87(10) . . ?
C14 C19 C11 109.38(9) . . ?
C18 C19 C11 131.63(10) . . ?

loop_
_geom_bond_atom_site_label_1
_geom_bond_atom_site_label_2
_geom_bond_distance
_geom_bond_site_symmetry_2
_geom_bond_publ_flag
O1 C6 1.3560(12) . ?
O1 C2 1.4419(12) . ?
C2 O3 1.4408(12) . ?
C2 C7 1.5025(15) . ?
C2 C8 1.5062(15) . ?
O3 C4 1.3551(12) . ?
C4 O9 1.2050(12) . ?
C4 C5 1.4816(14) . ?
C5 C11 1.3640(15) . ?
C5 C6 1.4832(14) . ?
C6 O10 1.2008(13) . ?
C11 C19 1.4710(14) . ?
C11 C12 1.5195(14) . ?
C12 C13 1.5347(15) . ?
C13 C14 1.4942(14) . ?
C14 C15 1.3860(15) . ?
C14 C19 1.4007(15) . ?
C15 C16 1.3857(16) . ?
C16 C17 1.3883(17) . ?
C16 Cl20 1.7312(11) . ?
C17 C18 1.3866(16) . ?
C18 C19 1.4070(14) . ?

loop_
_cod_related_entry_id
_cod_related_entry_database
_cod_related_entry_code
1 ChemSpider 9711421
